data_7123510
loop_
_publ_author_name
'Barisic, Damir'
'Lebon, Jakob'
'Maichle-moessmer, Caecilia'
'Anwander, Reiner'

_publ_section_title
;
 Pentadienyl migration and abstraction in yttrium aluminabenzene complexes
 including a single-component catalyst for isoprene polymerization
;
_journal_name_full 'Chemical Communications'
_journal_paper_doi 10.1039/C9CC02857A
_journal_year 2019
_chemical_formula_sum 'C36 H76 Al Li N2 Si4 Y2'
_chemical_formula_weight 861.08
_chemical_properties_physical Air-sensitive,Moisture-sensitive
_space_group_crystal_system monoclinic
_space_group_IT_number 14
_space_group_name_Hall '-P 2ybc'
_space_group_name_H-M_alt 'P 1 21/c 1'
_symmetry_space_group_name_Hall '-P 2ybc'
_symmetry_space_group_name_H-M 'P 1 21/c 1'
_atom_sites_solution_hydrogens mixed
_audit_creation_method SHELXL-2014/7
_audit_update_record
;
2019-04-11 deposited with the CCDC.    2019-05-22 downloaded from the CCDC.
;
_cell_angle_alpha 90
_cell_angle_beta 107.130(2)
_cell_angle_gamma 90
_cell_formula_units_Z 4
_cell_length_a 12.0838(4)
_cell_length_b 20.2609(6)
_cell_length_c 20.2692(6)
_cell_measurement_reflns_used 9770
_cell_measurement_temperature 100(2)
_cell_measurement_theta_max 28.38
_cell_measurement_theta_min 2.268
_cell_volume 4742.3(3)
_computing_cell_refinement 'Bruker SAINT'
_computing_data_collection 'Bruker COSMO'
_computing_data_reduction 'Bruker SAINT'
_computing_structure_refinement 'SHELXL-2014/7 (Sheldrick, 2014)'
_computing_structure_solution 'SHELXS-13 (Sheldrick 2008)'
_diffrn_ambient_temperature 100(2)
_diffrn_measured_fraction_theta_full 0.999
_diffrn_measured_fraction_theta_max 0.999
_diffrn_measurement_device_type 'Smart APEX II '
_diffrn_measurement_method omega/phi-scans
_diffrn_radiation_monochromator triumph
_diffrn_radiation_source 'fine-focus sealed tube'
_diffrn_radiation_type MoK\a
_diffrn_radiation_wavelength 0.71073
_diffrn_reflns_av_R_equivalents 0.0831
_diffrn_reflns_av_unetI/netI 0.0669
_diffrn_reflns_Laue_measured_fraction_full 0.999
_diffrn_reflns_Laue_measured_fraction_max 0.999
_diffrn_reflns_limit_h_max 15
_diffrn_reflns_limit_h_min -15
_diffrn_reflns_limit_k_max 25
_diffrn_reflns_limit_k_min -25
_diffrn_reflns_limit_l_max 25
_diffrn_reflns_limit_l_min -25
_diffrn_reflns_number 86860
_diffrn_reflns_point_group_measured_fraction_full 0.999
_diffrn_reflns_point_group_measured_fraction_max 0.999
_diffrn_reflns_theta_full 25.242
_diffrn_reflns_theta_max 27.103
_diffrn_reflns_theta_min 1.454
_exptl_absorpt_coefficient_mu 2.579
_exptl_absorpt_correction_T_max 0.7418
_exptl_absorpt_correction_T_min 0.6505
_exptl_absorpt_correction_type multi-scan
_exptl_absorpt_process_details sadabs
_exptl_crystal_colour colourless
_exptl_crystal_density_diffrn 1.206
_exptl_crystal_description block
_exptl_crystal_F_000 1824
_exptl_crystal_size_max 0.352
_exptl_crystal_size_mid 0.188
_exptl_crystal_size_min 0.158
_refine_diff_density_max 1.395
_refine_diff_density_min -0.875
_refine_diff_density_rms 0.139
_refine_ls_extinction_method none
_refine_ls_goodness_of_fit_ref 1.066
_refine_ls_hydrogen_treatment mixed
_refine_ls_matrix_type full
_refine_ls_number_parameters 528
_refine_ls_number_reflns 10444
_refine_ls_number_restraints 110
_refine_ls_restrained_S_all 1.061
_refine_ls_R_factor_all 0.0794
_refine_ls_R_factor_gt 0.0624
_refine_ls_shift/su_max 0.037
_refine_ls_shift/su_mean 0.000
_refine_ls_structure_factor_coef Fsqd
_refine_ls_weighting_details 'w=1/[\s^2^(Fo^2^)+(0.0406P)^2^+38.1907P] where P=(Fo^2^+2Fc^2^)/3'
_refine_ls_weighting_scheme calc
_refine_ls_wR_factor_gt 0.1575
_refine_ls_wR_factor_ref 0.1623
_reflns_Friedel_coverage 0.000
_reflns_number_gt 8143
_reflns_number_total 10444
_reflns_threshold_expression 'I > 2\s(I)'
_cod_data_source_file c9cc02857a2.cif
_cod_data_source_block 2a_neudb156_0m
_cod_database_code 7123510
_shelx_shelxl_version_number 2014/7
_shelx_space_group_comment
;
The symmetry employed for this shelxl refinement is uniquely defined
by the following loop, which should always be used as a source of
symmetry information in preference to the above space-group names.
They are only intended as comments.
;
_shelx_estimated_absorpt_t_min 0.464
_shelx_estimated_absorpt_t_max 0.686

loop_
_space_group_symop_operation_xyz
'x, y, z'
'-x, y+1/2, -z+1/2'
'-x, -y, -z'
'x, -y-1/2, z-1/2'

loop_
_atom_site_label
_atom_site_type_symbol
_atom_site_fract_x
_atom_site_fract_y
_atom_site_fract_z
_atom_site_U_iso_or_equiv
_atom_site_adp_type
_atom_site_occupancy
_atom_site_site_symmetry_order
_atom_site_calc_flag
_atom_site_refinement_flags_posn
_atom_site_refinement_flags_adp
_atom_site_refinement_flags_occupancy
_atom_site_disorder_assembly
_atom_site_disorder_group
C1 C 0.7901(5) 0.1590(3) 0.8185(3) 0.0161(11) Uani 1 1 d . . . . .
H1 H 0.760(5) 0.115(3) 0.819(3) 0.019 Uiso 1 1 d . U . . .
C2 C 0.9080(5) 0.1624(3) 0.8325(3) 0.0184(11) Uani 1 1 d . . . . .
C3 C 0.9658(5) 0.2249(3) 0.8293(3) 0.0228(13) Uani 1 1 d . . . . .
H3 H 1.0471 0.2223 0.8371 0.027 Uiso 1 1 calc R U . . .
C4 C 0.9174(5) 0.2885(3) 0.8162(3) 0.0229(12) Uani 1 1 d . . . . .
C5 C 0.7975(5) 0.3016(3) 0.7913(3) 0.0175(11) Uani 1 1 d . . . . .
H5 H 0.754(6) 0.344(3) 0.776(3) 0.030(17) Uiso 1 1 d . . . . .
C6 C 0.9890(5) 0.1013(3) 0.8502(3) 0.0230(12) Uani 1 1 d . . . . .
C7 C 0.9235(5) 0.0369(3) 0.8508(3) 0.0298(14) Uani 1 1 d . . . . .
H7A H 0.9784 0.0000 0.8613 0.045 Uiso 1 1 calc R U . . .
H7B H 0.8671 0.0300 0.8055 0.045 Uiso 1 1 calc R U . . .
H7C H 0.8829 0.0394 0.8861 0.045 Uiso 1 1 calc R U . . .
C8 C 1.0573(6) 0.0929(3) 0.7974(4) 0.0360(16) Uani 1 1 d . . . . .
H8A H 1.1066 0.0536 0.8090 0.054 Uiso 1 1 calc R U . . .
H8B H 1.1057 0.1319 0.7984 0.054 Uiso 1 1 calc R U . . .
H8C H 1.0030 0.0878 0.7510 0.054 Uiso 1 1 calc R U . . .
C9 C 1.0716(6) 0.1104(4) 0.9231(3) 0.0389(17) Uani 1 1 d . . . . .
H9A H 1.1217 0.0715 0.9358 0.058 Uiso 1 1 calc R U . . .
H9B H 1.0266 0.1156 0.9559 0.058 Uiso 1 1 calc R U . . .
H9C H 1.1193 0.1497 0.9243 0.058 Uiso 1 1 calc R U . . .
C10 C 1.0047(5) 0.3476(3) 0.8276(3) 0.0294(14) Uani 1 1 d . . . . .
C14 C 0.7656(4) 0.3105(3) 0.6313(3) 0.0151(10) Uani 1 1 d . . . . .
H14 H 0.834(5) 0.340(3) 0.632(3) 0.018 Uiso 1 1 d . U . . .
C15 C 0.6706(5) 0.3300(3) 0.5773(3) 0.0151(11) Uani 1 1 d . . . . .
C16 C 0.5639(5) 0.2929(3) 0.5610(3) 0.0175(11) Uani 1 1 d . . . . .
H16 H 0.4966 0.3141 0.5326 0.021 Uiso 1 1 calc R U . . .
C17 C 0.5488(5) 0.2255(3) 0.5839(3) 0.0168(11) Uani 1 1 d . . . . .
C18 C 0.6249(5) 0.1974(3) 0.6411(3) 0.0160(11) Uani 1 1 d . . . . .
H18 H 0.613(5) 0.152(3) 0.650(3) 0.019 Uiso 1 1 d . U . . .
C19 C 0.4354(5) 0.1900(3) 0.5387(3) 0.0229(12) Uani 1 1 d . . . . .
C20 C 0.4243(6) 0.1206(3) 0.5625(3) 0.0344(16) Uani 1 1 d . . . . .
H20A H 0.3548 0.1001 0.5317 0.052 Uiso 1 1 calc R U . . .
H20B H 0.4182 0.1216 0.6096 0.052 Uiso 1 1 calc R U . . .
H20C H 0.4927 0.0950 0.5616 0.052 Uiso 1 1 calc R U . . .
C21 C 0.3278(5) 0.2291(4) 0.5424(3) 0.0348(16) Uani 1 1 d . . . . .
H21A H 0.2576 0.2061 0.5157 0.052 Uiso 1 1 calc R U . . .
H21B H 0.3296 0.2734 0.5232 0.052 Uiso 1 1 calc R U . . .
H21C H 0.3279 0.2328 0.5906 0.052 Uiso 1 1 calc R U . . .
C22 C 0.4378(6) 0.1869(3) 0.4634(3) 0.0322(15) Uani 1 1 d . . . . .
H22A H 0.3694 0.1632 0.4355 0.048 Uiso 1 1 calc R U . . .
H22B H 0.5079 0.1638 0.4612 0.048 Uiso 1 1 calc R U . . .
H22C H 0.4378 0.2318 0.4454 0.048 Uiso 1 1 calc R U . . .
C23 C 0.6710(5) 0.3960(3) 0.5369(3) 0.0202(12) Uani 1 1 d . . . . .
C24 C 0.7805(5) 0.4002(3) 0.5133(3) 0.0258(13) Uani 1 1 d . . . . .
H24A H 0.7816 0.4425 0.4900 0.039 Uiso 1 1 calc R U . . .
H24B H 0.7806 0.3640 0.4812 0.039 Uiso 1 1 calc R U . . .
H24C H 0.8493 0.3969 0.5535 0.039 Uiso 1 1 calc R U . . .
C25 C 0.5649(5) 0.4051(3) 0.4741(3) 0.0285(14) Uani 1 1 d . . . . .
H25A H 0.5730 0.4460 0.4501 0.043 Uiso 1 1 calc R U . . .
H25B H 0.4952 0.4076 0.4893 0.043 Uiso 1 1 calc R U . . .
H25C H 0.5585 0.3676 0.4427 0.043 Uiso 1 1 calc R U . . .
C26 C 0.6747(5) 0.4545(3) 0.5868(3) 0.0247(13) Uani 1 1 d . . . . .
H26A H 0.6692 0.4962 0.5614 0.037 Uiso 1 1 calc R U . . .
H26B H 0.7477 0.4533 0.6242 0.037 Uiso 1 1 calc R U . . .
H26C H 0.6096 0.4510 0.6061 0.037 Uiso 1 1 calc R U . . .
C29 C 0.3062(8) 0.3927(5) 0.7396(5) 0.067(3) Uani 1 1 d . . . . .
H29A H 0.3455 0.3685 0.7818 0.101 Uiso 1 1 calc R U . . .
H29B H 0.2313 0.3719 0.7172 0.101 Uiso 1 1 calc R U . . .
H29C H 0.2938 0.4386 0.7512 0.101 Uiso 1 1 calc R U . . .
C30 C 0.3176(6) 0.4374(4) 0.5998(4) 0.0393(17) Uani 1 1 d . . . . .
H30A H 0.3586 0.4322 0.5649 0.059 Uiso 1 1 calc R U . . .
H30B H 0.3139 0.4843 0.6107 0.059 Uiso 1 1 calc R U . . .
H30C H 0.2389 0.4198 0.5818 0.059 Uiso 1 1 calc R U . . .
C31 C 1.0227(6) 0.2532(3) 0.5568(3) 0.0347(16) Uani 1 1 d . . . . .
H31A H 0.9677 0.2893 0.5543 0.052 Uiso 1 1 calc R U . . .
H31B H 1.0086 0.2332 0.5110 0.052 Uiso 1 1 calc R U . . .
H31C H 1.1019 0.2705 0.5723 0.052 Uiso 1 1 calc R U . . .
C32 C 1.1229(6) 0.1274(4) 0.6324(4) 0.0419(19) Uani 1 1 d . . . . .
H32A H 1.1113 0.0925 0.6633 0.063 Uiso 1 1 calc R U . . .
H32B H 1.1977 0.1489 0.6532 0.063 Uiso 1 1 calc R U . . .
H32C H 1.1220 0.1080 0.5880 0.063 Uiso 1 1 calc R U . . .
C33 C 0.8742(8) 0.0417(4) 0.5183(4) 0.057(2) Uani 1 1 d . . . . .
H33A H 0.8890 0.0705 0.4830 0.085 Uiso 1 1 calc R U . . .
H33B H 0.8250 0.0047 0.4959 0.085 Uiso 1 1 calc R U . . .
H33C H 0.9479 0.0246 0.5482 0.085 Uiso 1 1 calc R U . . .
C34 C 0.7677(6) 0.0322(3) 0.6364(3) 0.0323(15) Uani 1 1 d . . . . .
H34A H 0.7250 0.0560 0.6633 0.048 Uiso 1 1 calc R U . . .
H34B H 0.8407 0.0156 0.6674 0.048 Uiso 1 1 calc R U . . .
H34C H 0.7210 -0.0050 0.6123 0.048 Uiso 1 1 calc R U . . .
C35 C 0.5343(5) 0.2392(3) 0.7826(3) 0.0179(11) Uani 1 1 d . . . . .
C36 C 0.7159(5) 0.2627(3) 0.9297(3) 0.0256(13) Uani 1 1 d . . . . .
H36A H 0.6920 0.3087 0.9316 0.038 Uiso 1 1 calc R U . . .
H36B H 0.7958 0.2572 0.9591 0.038 Uiso 1 1 calc R U . . .
H36C H 0.6647 0.2338 0.9462 0.038 Uiso 1 1 calc R U . . .
H35A H 0.496(5) 0.281(3) 0.786(3) 0.017(15) Uiso 1 1 d . . . . .
H35B H 0.501(6) 0.207(4) 0.809(4) 0.04(2) Uiso 1 1 d . . . . .
H35C H 0.498(6) 0.224(3) 0.744(4) 0.031(19) Uiso 1 1 d . . . . .
Li1 Li 0.7232(9) 0.2233(5) 0.5500(5) 0.026(2) Uani 1 1 d . . . . .
Al1 Al 0.70638(14) 0.23908(8) 0.83251(8) 0.0146(3) Uani 1 1 d . . . . .
Y1 Y 0.61220(4) 0.31005(2) 0.69144(2) 0.01343(12) Uani 1 1 d . . . . .
Y2 Y 0.83298(4) 0.21358(3) 0.70207(3) 0.01452(13) Uani 1 1 d . . . . .
Si2 Si 0.39695(16) 0.39125(9) 0.67996(10) 0.0319(4) Uani 1 1 d . . . . .
H02 H 0.381(7) 0.324(4) 0.649(4) 0.07(3) Uiso 1 1 d . . . . .
Si3 Si 1.00364(15) 0.18992(9) 0.61863(9) 0.0281(4) Uani 1 1 d . . . . .
H03 H 1.030(5) 0.229(3) 0.682(3) 0.017(15) Uiso 1 1 d . . . . .
Si4 Si 0.79921(16) 0.08963(8) 0.57144(8) 0.0251(4) Uani 1 1 d . . . . .
H04 H 0.689(6) 0.109(3) 0.534(3) 0.033(18) Uiso 1 1 d . . . . .
N1 N 0.5387(5) 0.4072(2) 0.7145(2) 0.0261(11) Uani 1 1 d . . . . .
N2 N 0.8682(4) 0.1602(2) 0.6079(2) 0.0209(10) Uani 1 1 d . . . . .
C11 C 0.9869(7) 0.3870(4) 0.7604(4) 0.0255(18) Uani 0.762(8) 1 d . U P A 1
H11A H 1.0405 0.4245 0.7689 0.038 Uiso 0.762(8) 1 calc R U P A 1
H11B H 0.9071 0.4033 0.7444 0.038 Uiso 0.762(8) 1 calc R U P A 1
H11C H 1.0019 0.3584 0.7250 0.038 Uiso 0.762(8) 1 calc R U P A 1
C12 C 0.9843(9) 0.3884(5) 0.8825(4) 0.041(2) Uani 0.762(8) 1 d . U P A 1
H12A H 1.0469 0.4208 0.8979 0.062 Uiso 0.762(8) 1 calc R U P A 1
H12B H 0.9821 0.3603 0.9214 0.062 Uiso 0.762(8) 1 calc R U P A 1
H12C H 0.9102 0.4116 0.8649 0.062 Uiso 0.762(8) 1 calc R U P A 1
C13 C 1.1339(7) 0.3236(5) 0.8491(5) 0.040(3) Uani 0.762(8) 1 d . U P A 1
H13A H 1.1856 0.3617 0.8622 0.061 Uiso 0.762(8) 1 calc R U P A 1
H13B H 1.1494 0.3006 0.8102 0.061 Uiso 0.762(8) 1 calc R U P A 1
H13C H 1.1474 0.2933 0.8885 0.061 Uiso 0.762(8) 1 calc R U P A 1
H01 H 0.736(5) 0.485(6) 0.760(7) 0.049 Uiso 0.67(3) 1 d D U P B 1
Si1 Si 0.6163(9) 0.4732(4) 0.7639(5) 0.0274(14) Uani 0.67(3) 1 d D U P B 1
C27 C 0.5551(16) 0.5554(6) 0.7327(7) 0.042(4) Uani 0.67(3) 1 d . U P B 1
H27A H 0.6023 0.5899 0.7617 0.063 Uiso 0.67(3) 1 calc R U P B 1
H27B H 0.4755 0.5583 0.7353 0.063 Uiso 0.67(3) 1 calc R U P B 1
H27C H 0.5552 0.5615 0.6848 0.063 Uiso 0.67(3) 1 calc R U P B 1
C28 C 0.6271(18) 0.4626(9) 0.8572(9) 0.045(4) Uani 0.67(3) 1 d . U P B 1
H28A H 0.6763 0.4974 0.8842 0.067 Uiso 0.67(3) 1 calc R U P B 1
H28B H 0.6611 0.4194 0.8731 0.067 Uiso 0.67(3) 1 calc R U P B 1
H28C H 0.5497 0.4653 0.8631 0.067 Uiso 0.67(3) 1 calc R U P B 1
C11A C 0.929(2) 0.4229(11) 0.8125(14) 0.027(6) Uani 0.238(8) 1 d . U P A 2
H11D H 0.9836 0.4595 0.8283 0.041 Uiso 0.238(8) 1 calc R U P A 2
H11E H 0.8714 0.4235 0.8379 0.041 Uiso 0.238(8) 1 calc R U P A 2
H11F H 0.8900 0.4278 0.7630 0.041 Uiso 0.238(8) 1 calc R U P A 2
C12A C 1.066(3) 0.3567(16) 0.9090(14) 0.041(2) Uani 0.238(8) 1 d . U P A 2
H12D H 1.1498 0.3593 0.9180 0.062 Uiso 0.238(8) 1 calc R U P A 2
H12E H 1.0465 0.3190 0.9339 0.062 Uiso 0.238(8) 1 calc R U P A 2
H12F H 1.0377 0.3975 0.9247 0.062 Uiso 0.238(8) 1 calc R U P A 2
C13A C 1.076(2) 0.3468(13) 0.7877(14) 0.030(6) Uani 0.238(8) 1 d . U P A 2
H13D H 1.1103 0.3027 0.7890 0.044 Uiso 0.238(8) 1 calc R U P A 2
H13E H 1.1383 0.3792 0.8051 0.044 Uiso 0.238(8) 1 calc R U P A 2
H13F H 1.0327 0.3578 0.7401 0.044 Uiso 0.238(8) 1 calc R U P A 2
H01A H 0.691(10) 0.497(10) 0.761(12) 0.035 Uiso 0.33(3) 1 d D U P B 2
Si1A Si 0.577(2) 0.4694(9) 0.7631(10) 0.037(4) Uani 0.33(3) 1 d D U P B 2
C27A C 0.484(4) 0.5444(13) 0.7336(14) 0.054(8) Uani 0.33(3) 1 d . U P B 2
H27D H 0.5289 0.5843 0.7511 0.080 Uiso 0.33(3) 1 calc R U P B 2
H27E H 0.4168 0.5424 0.7514 0.080 Uiso 0.33(3) 1 calc R U P B 2
H27F H 0.4572 0.5456 0.6831 0.080 Uiso 0.33(3) 1 calc R U P B 2
C28A C 0.576(4) 0.458(2) 0.853(2) 0.045(4) Uani 0.33(3) 1 d . U P B 2
H28D H 0.6304 0.4886 0.8830 0.067 Uiso 0.33(3) 1 calc R U P B 2
H28E H 0.6002 0.4122 0.8675 0.067 Uiso 0.33(3) 1 calc R U P B 2
H28F H 0.4982 0.4653 0.8562 0.067 Uiso 0.33(3) 1 calc R U P B 2

loop_
_atom_site_aniso_label
_atom_site_aniso_U_11
_atom_site_aniso_U_22
_atom_site_aniso_U_33
_atom_site_aniso_U_23
_atom_site_aniso_U_13
_atom_site_aniso_U_12
C1 0.019(3) 0.016(3) 0.014(3) -0.001(2) 0.005(2) -0.002(2)
C2 0.021(3) 0.025(3) 0.009(2) 0.006(2) 0.005(2) 0.002(2)
C3 0.013(3) 0.038(4) 0.017(3) 0.008(2) 0.002(2) -0.003(2)
C4 0.025(3) 0.035(3) 0.007(2) 0.002(2) 0.002(2) -0.011(3)
C5 0.024(3) 0.016(3) 0.012(2) 0.000(2) 0.004(2) -0.001(2)
C6 0.022(3) 0.028(3) 0.018(3) 0.007(2) 0.006(2) 0.010(2)
C7 0.027(3) 0.032(4) 0.033(3) 0.012(3) 0.014(3) 0.010(3)
C8 0.039(4) 0.038(4) 0.037(4) 0.011(3) 0.019(3) 0.012(3)
C9 0.032(4) 0.043(4) 0.033(4) 0.014(3) -0.002(3) 0.012(3)
C10 0.024(3) 0.036(4) 0.022(3) 0.008(3) -0.003(3) -0.016(3)
C14 0.013(2) 0.018(3) 0.015(2) 0.001(2) 0.005(2) -0.001(2)
C15 0.022(3) 0.014(3) 0.013(2) 0.003(2) 0.010(2) 0.005(2)
C16 0.017(3) 0.020(3) 0.013(2) 0.003(2) 0.001(2) 0.004(2)
C17 0.023(3) 0.019(3) 0.011(2) 0.000(2) 0.009(2) -0.003(2)
C18 0.021(3) 0.013(3) 0.014(3) -0.001(2) 0.007(2) -0.002(2)
C19 0.020(3) 0.029(3) 0.016(3) -0.002(2) 0.000(2) -0.008(2)
C20 0.036(4) 0.035(4) 0.025(3) 0.007(3) -0.002(3) -0.014(3)
C21 0.020(3) 0.052(4) 0.030(3) -0.006(3) 0.002(3) -0.014(3)
C22 0.038(4) 0.038(4) 0.016(3) -0.007(3) 0.002(3) -0.018(3)
C23 0.024(3) 0.018(3) 0.019(3) 0.006(2) 0.007(2) 0.002(2)
C24 0.030(3) 0.023(3) 0.029(3) 0.011(2) 0.014(3) 0.003(2)
C25 0.031(3) 0.029(3) 0.023(3) 0.010(3) 0.004(3) 0.005(3)
C26 0.033(3) 0.018(3) 0.024(3) 0.005(2) 0.010(3) 0.004(2)
C29 0.070(6) 0.081(7) 0.074(6) 0.048(5) 0.056(5) 0.045(5)
C30 0.035(4) 0.044(4) 0.040(4) 0.025(3) 0.011(3) 0.019(3)
C31 0.036(4) 0.043(4) 0.033(4) 0.012(3) 0.022(3) 0.012(3)
C32 0.029(4) 0.050(5) 0.057(5) 0.025(4) 0.030(3) 0.022(3)
C33 0.093(7) 0.044(5) 0.051(5) -0.004(4) 0.047(5) 0.020(5)
C34 0.050(4) 0.020(3) 0.031(3) 0.005(3) 0.018(3) 0.004(3)
C35 0.019(3) 0.016(3) 0.019(3) 0.001(2) 0.006(2) -0.001(2)
C36 0.031(3) 0.038(4) 0.010(3) -0.001(2) 0.010(2) 0.000(3)
Li1 0.039(6) 0.027(6) 0.016(5) 0.002(4) 0.012(4) 0.007(5)
Al1 0.0175(8) 0.0154(8) 0.0123(7) -0.0001(6) 0.0065(6) 0.0002(6)
Y1 0.0157(2) 0.0128(2) 0.0120(2) -0.00009(19) 0.00462(19) 0.00275(19)
Y2 0.0134(2) 0.0188(3) 0.0119(2) 0.00396(19) 0.00459(19) 0.0041(2)
Si2 0.0337(10) 0.0363(10) 0.0329(10) 0.0156(8) 0.0207(8) 0.0213(8)
Si3 0.0259(9) 0.0386(10) 0.0263(9) 0.0124(8) 0.0176(7) 0.0133(8)
Si4 0.0419(10) 0.0198(8) 0.0186(8) 0.0023(6) 0.0163(7) 0.0095(7)
N1 0.039(3) 0.019(3) 0.022(3) 0.003(2) 0.012(2) 0.011(2)
N2 0.025(3) 0.022(3) 0.018(2) 0.0013(19) 0.010(2) 0.010(2)
C11 0.026(4) 0.029(4) 0.022(4) 0.007(3) 0.006(3) -0.007(3)
C12 0.052(6) 0.044(6) 0.024(4) -0.016(4) 0.006(4) -0.034(4)
C13 0.015(4) 0.051(6) 0.043(5) 0.020(4) -0.008(4) -0.016(4)
Si1 0.042(4) 0.016(2) 0.0217(18) 0.0029(14) 0.006(3) 0.005(2)
C27 0.063(10) 0.017(5) 0.035(6) 0.001(4) 0.000(6) 0.014(6)
C28 0.070(11) 0.035(5) 0.023(4) 0.001(4) 0.003(8) 0.028(9)
C11A 0.038(13) 0.010(11) 0.036(13) -0.002(10) 0.015(11) -0.005(10)
C12A 0.052(6) 0.044(6) 0.024(4) -0.016(4) 0.006(4) -0.034(4)
C13A 0.025(12) 0.021(12) 0.037(14) -0.006(10) 0.000(11) 0.002(10)
Si1A 0.065(9) 0.017(4) 0.024(4) -0.012(3) 0.004(6) -0.001(6)
C27A 0.10(2) 0.018(10) 0.027(9) -0.009(8) -0.009(12) 0.018(13)
C28A 0.070(11) 0.035(5) 0.023(4) 0.001(4) 0.003(8) 0.028(9)

loop_
_atom_type_symbol
_atom_type_description
_atom_type_scat_dispersion_real
_atom_type_scat_dispersion_imag
_atom_type_scat_source
C C 0.0033 0.0016 'International Tables Vol C Tables 4.2.6.8 and 6.1.1.4'
H H 0.0000 0.0000 'International Tables Vol C Tables 4.2.6.8 and 6.1.1.4'
Li Li -0.0003 0.0001 'International Tables Vol C Tables 4.2.6.8 and 6.1.1.4'
Al Al 0.0645 0.0514 'International Tables Vol C Tables 4.2.6.8 and 6.1.1.4'
Y Y -2.7962 3.5667 'International Tables Vol C Tables 4.2.6.8 and 6.1.1.4'
Si Si 0.0817 0.0704 'International Tables Vol C Tables 4.2.6.8 and 6.1.1.4'
N N 0.0061 0.0033 'International Tables Vol C Tables 4.2.6.8 and 6.1.1.4'

loop_
_geom_angle_atom_site_label_1
_geom_angle_atom_site_label_2
_geom_angle_atom_site_label_3
_geom_angle
_geom_angle_site_symmetry_1
_geom_angle_site_symmetry_3
C2 C1 Al1 118.3(4) . .
C2 C1 Y2 73.4(3) . .
Al1 C1 Y2 91.5(2) . .
C2 C1 H1 115(3) . .
Al1 C1 H1 123(3) . .
Y2 C1 H1 122(3) . .
C1 C2 C3 121.2(5) . .
C1 C2 C6 123.6(5) . .
C3 C2 C6 115.1(5) . .
C1 C2 Y2 77.9(3) . .
C3 C2 Y2 69.8(3) . .
C6 C2 Y2 122.2(3) . .
C4 C3 C2 128.8(5) . .
C4 C3 Y2 78.1(3) . .
C2 C3 Y2 78.7(3) . .
C4 C3 H3 115.6 . .
C2 C3 H3 115.6 . .
Y2 C3 H3 117.7 . .
C3 C4 C5 124.4(5) . .
C3 C4 C10 116.6(5) . .
C5 C4 C10 119.0(5) . .
C3 C4 Y2 71.2(3) . .
C5 C4 Y2 73.2(3) . .
C10 C4 Y2 128.6(4) . .
C4 C5 Al1 111.3(4) . .
C4 C5 Y1 150.1(4) . .
Al1 C5 Y1 84.9(2) . .
C4 C5 Y2 76.3(3) . .
Al1 C5 Y2 94.4(2) . .
Y1 C5 Y2 77.57(14) . .
C4 C5 H5 131(4) . .
Al1 C5 H5 111(4) . .
Y1 C5 H5 56(4) . .
Y2 C5 H5 123(4) . .
C7 C6 C9 106.6(5) . .
C7 C6 C8 107.2(5) . .
C9 C6 C8 110.7(5) . .
C7 C6 C2 112.9(5) . .
C9 C6 C2 108.3(5) . .
C8 C6 C2 110.9(5) . .
C6 C7 H7A 109.5 . .
C6 C7 H7B 109.5 . .
H7A C7 H7B 109.5 . .
C6 C7 H7C 109.5 . .
H7A C7 H7C 109.5 . .
H7B C7 H7C 109.5 . .
C6 C8 H8A 109.5 . .
C6 C8 H8B 109.5 . .
H8A C8 H8B 109.5 . .
C6 C8 H8C 109.5 . .
H8A C8 H8C 109.5 . .
H8B C8 H8C 109.5 . .
C6 C9 H9A 109.5 . .
C6 C9 H9B 109.5 . .
H9A C9 H9B 109.5 . .
C6 C9 H9C 109.5 . .
H9A C9 H9C 109.5 . .
H9B C9 H9C 109.5 . .
C12 C10 C11 111.6(7) . .
C13A C10 C4 115.2(12) . .
C12 C10 C4 106.7(5) . .
C11 C10 C4 110.7(5) . .
C12 C10 C13 109.9(7) . .
C11 C10 C13 106.0(6) . .
C4 C10 C13 112.0(6) . .
C13A C10 C12A 115.9(17) . .
C4 C10 C12A 108.9(11) . .
C13A C10 C11A 107.4(15) . .
C4 C10 C11A 110.1(9) . .
C12A C10 C11A 97.8(16) . .
C15 C14 Li1 72.8(4) . .
C15 C14 Y2 138.7(4) . .
Li1 C14 Y2 76.9(3) . .
C15 C14 Y1 80.0(3) . .
Li1 C14 Y1 107.3(3) . .
Y2 C14 Y1 82.96(16) . .
C15 C14 H14 109(3) . .
Li1 C14 H14 117(3) . .
Y2 C14 H14 110(3) . .
Y1 C14 H14 135(3) . .
C14 C15 C16 120.4(5) . .
C14 C15 C23 121.7(5) . .
C16 C15 C23 117.7(5) . .
C14 C15 Li1 73.0(4) . .
C16 C15 Li1 75.7(4) . .
C23 C15 Li1 127.9(4) . .
C14 C15 Y1 68.8(3) . .
C16 C15 Y1 70.7(3) . .
C23 C15 Y1 129.1(3) . .
Li1 C15 Y1 103.0(3) . .
C15 C16 C17 126.6(5) . .
C15 C16 Li1 69.4(4) . .
C17 C16 Li1 70.7(4) . .
C15 C16 Y1 77.1(3) . .
C17 C16 Y1 79.1(3) . .
Li1 C16 Y1 103.1(3) . .
C15 C16 H16 116.7 . .
C17 C16 H16 116.7 . .
Li1 C16 H16 139.5 . .
Y1 C16 H16 117.3 . .
C18 C17 C16 122.4(5) . .
C18 C17 C19 123.6(5) . .
C16 C17 C19 114.0(5) . .
C18 C17 Li1 78.9(4) . .
C16 C17 Li1 74.1(4) . .
C19 C17 Li1 120.6(4) . .
C18 C17 Y1 67.7(3) . .
C16 C17 Y1 68.5(3) . .
C19 C17 Y1 138.5(4) . .
Li1 C17 Y1 100.3(3) . .
C17 C18 Y2 134.1(4) . .
C17 C18 Y1 82.0(3) . .
Y2 C18 Y1 81.51(16) . .
C17 C18 Li1 68.9(4) . .
Y2 C18 Li1 73.2(3) . .
Y1 C18 Li1 101.9(3) . .
C17 C18 H18 118(4) . .
Y2 C18 H18 102(3) . .
Y1 C18 H18 139(3) . .
Li1 C18 H18 118(3) . .
C20 C19 C22 108.0(5) . .
C20 C19 C21 108.0(5) . .
C22 C19 C21 109.4(5) . .
C20 C19 C17 112.5(5) . .
C22 C19 C17 109.1(5) . .
C21 C19 C17 109.7(5) . .
C19 C20 H20A 109.5 . .
C19 C20 H20B 109.5 . .
H20A C20 H20B 109.5 . .
C19 C20 H20C 109.5 . .
H20A C20 H20C 109.5 . .
H20B C20 H20C 109.5 . .
C19 C21 H21A 109.5 . .
C19 C21 H21B 109.5 . .
H21A C21 H21B 109.5 . .
C19 C21 H21C 109.5 . .
H21A C21 H21C 109.5 . .
H21B C21 H21C 109.5 . .
C19 C22 H22A 109.5 . .
C19 C22 H22B 109.5 . .
H22A C22 H22B 109.5 . .
C19 C22 H22C 109.5 . .
H22A C22 H22C 109.5 . .
H22B C22 H22C 109.5 . .
C25 C23 C24 108.8(5) . .
C25 C23 C26 107.8(5) . .
C24 C23 C26 107.4(5) . .
C25 C23 C15 114.0(5) . .
C24 C23 C15 110.2(4) . .
C26 C23 C15 108.4(4) . .
C23 C24 H24A 109.5 . .
C23 C24 H24B 109.5 . .
H24A C24 H24B 109.5 . .
C23 C24 H24C 109.5 . .
H24A C24 H24C 109.5 . .
H24B C24 H24C 109.5 . .
C23 C25 H25A 109.5 . .
C23 C25 H25B 109.5 . .
H25A C25 H25B 109.5 . .
C23 C25 H25C 109.5 . .
H25A C25 H25C 109.5 . .
H25B C25 H25C 109.5 . .
C23 C26 H26A 109.5 . .
C23 C26 H26B 109.5 . .
H26A C26 H26B 109.5 . .
C23 C26 H26C 109.5 . .
H26A C26 H26C 109.5 . .
H26B C26 H26C 109.5 . .
Si2 C29 H29A 109.5 . .
Si2 C29 H29B 109.5 . .
H29A C29 H29B 109.5 . .
Si2 C29 H29C 109.5 . .
H29A C29 H29C 109.5 . .
H29B C29 H29C 109.5 . .
Si2 C30 H30A 109.5 . .
Si2 C30 H30B 109.5 . .
H30A C30 H30B 109.5 . .
Si2 C30 H30C 109.5 . .
H30A C30 H30C 109.5 . .
H30B C30 H30C 109.5 . .
Si3 C31 H31A 109.5 . .
Si3 C31 H31B 109.5 . .
H31A C31 H31B 109.5 . .
Si3 C31 H31C 109.5 . .
H31A C31 H31C 109.5 . .
H31B C31 H31C 109.5 . .
Si3 C32 H32A 109.5 . .
Si3 C32 H32B 109.5 . .
H32A C32 H32B 109.5 . .
Si3 C32 H32C 109.5 . .
H32A C32 H32C 109.5 . .
H32B C32 H32C 109.5 . .
Si4 C33 H33A 109.5 . .
Si4 C33 H33B 109.5 . .
H33A C33 H33B 109.5 . .
Si4 C33 H33C 109.5 . .
H33A C33 H33C 109.5 . .
H33B C33 H33C 109.5 . .
Si4 C34 H34A 109.5 . .
Si4 C34 H34B 109.5 . .
H34A C34 H34B 109.5 . .
Si4 C34 H34C 109.5 . .
H34A C34 H34C 109.5 . .
H34B C34 H34C 109.5 . .
Al1 C35 Y1 80.19(18) . .
Al1 C35 H35A 114(3) . .
Y1 C35 H35A 82(3) . .
Al1 C35 H35B 105(4) . .
Y1 C35 H35B 169(4) . .
H35A C35 H35B 105(5) . .
Al1 C35 H35C 130(5) . .
Y1 C35 H35C 76(5) . .
H35A C35 H35C 105(6) . .
H35B C35 H35C 94(6) . .
Al1 C36 Li1 172.7(4) . 4_566
Al1 C36 H36A 109.5 . .
Li1 C36 H36A 77.0 4_566 .
Al1 C36 H36B 109.5 . .
Li1 C36 H36B 70.4 4_566 .
H36A C36 H36B 109.5 . .
Al1 C36 H36C 109.5 . .
Li1 C36 H36C 64.4 4_566 .
H36A C36 H36C 109.5 . .
H36B C36 H36C 109.5 . .
N2 Li1 C15 129.1(5) . .
N2 Li1 C14 95.0(4) . .
C15 Li1 C14 34.2(2) . .
N2 Li1 C17 118.9(4) . .
C15 Li1 C17 66.2(3) . .
C14 Li1 C17 79.3(3) . .
N2 Li1 C36 113.0(4) . 4_565
C15 Li1 C36 101.3(4) . 4_565
C14 Li1 C36 123.2(5) . 4_565
C17 Li1 C36 120.7(5) . 4_565
N2 Li1 C16 143.8(5) . .
C15 Li1 C16 34.9(2) . .
C14 Li1 C16 61.4(3) . .
C17 Li1 C16 35.3(2) . .
C36 Li1 C16 103.1(4) 4_565 .
N2 Li1 C18 87.8(4) . .
C15 Li1 C18 78.5(3) . .
C14 Li1 C18 72.4(3) . .
C17 Li1 C18 32.2(2) . .
C36 Li1 C18 150.6(5) 4_565 .
C16 Li1 C18 60.1(3) . .
N2 Li1 Si4 36.8(2) . .
C15 Li1 Si4 158.3(4) . .
C14 Li1 Si4 127.5(4) . .
C17 Li1 Si4 104.1(4) . .
C36 Li1 Si4 100.3(4) 4_565 .
C16 Li1 Si4 139.4(4) . .
C18 Li1 Si4 83.8(3) . .
N2 Li1 Y2 50.9(2) . .
C15 Li1 Y2 83.5(3) . .
C14 Li1 Y2 52.4(2) . .
C17 Li1 Y2 82.3(3) . .
C36 Li1 Y2 156.7(5) 4_565 .
C16 Li1 Y2 93.8(3) . .
C18 Li1 Y2 52.6(2) . .
Si4 Li1 Y2 75.8(2) . .
C1 Al1 C36 117.1(2) . .
C1 Al1 C5 95.2(2) . .
C36 Al1 C5 112.2(2) . .
C1 Al1 C35 115.0(2) . .
C36 Al1 C35 104.1(3) . .
C5 Al1 C35 113.5(2) . .
C1 Al1 Y1 108.21(16) . .
C36 Al1 Y1 134.2(2) . .
C5 Al1 Y1 54.76(16) . .
C35 Al1 Y1 59.72(17) . .
C1 Al1 Y2 53.67(15) . .
C36 Al1 Y2 151.53(19) . .
C5 Al1 Y2 50.10(15) . .
C35 Al1 Y2 103.81(17) . .
Y1 Al1 Y2 59.32(3) . .
N1 Y1 C14 119.36(18) . .
N1 Y1 C18 160.77(19) . .
C14 Y1 C18 70.34(17) . .
N1 Y1 C5 101.59(18) . .
C14 Y1 C5 77.46(17) . .
C18 Y1 C5 96.71(17) . .
N1 Y1 C16 110.37(17) . .
C14 Y1 C16 58.19(17) . .
C18 Y1 C16 58.75(17) . .
C5 Y1 C16 133.84(17) . .
N1 Y1 C15 105.69(17) . .
C14 Y1 C15 31.22(16) . .
C18 Y1 C15 73.75(16) . .
C5 Y1 C15 107.91(17) . .
C16 Y1 C15 32.21(17) . .
N1 Y1 C17 133.09(18) . .
C14 Y1 C17 71.56(16) . .
C18 Y1 C17 30.23(16) . .
C5 Y1 C17 125.01(17) . .
C16 Y1 C17 32.35(16) . .
C15 Y1 C17 58.37(16) . .
N1 Y1 C35 94.76(18) . .
C14 Y1 C35 142.01(17) . .
C18 Y1 C35 82.64(17) . .
C5 Y1 C35 79.83(17) . .
C16 Y1 C35 127.71(18) . .
C15 Y1 C35 155.76(17) . .
C17 Y1 C35 98.10(17) . .
N1 Y1 Si2 33.20(14) . .
C14 Y1 Si2 134.76(13) . .
C18 Y1 Si2 127.85(13) . .
C5 Y1 Si2 129.24(13) . .
C16 Y1 Si2 93.74(12) . .
C15 Y1 Si2 107.14(12) . .
C17 Y1 Si2 104.45(12) . .
C35 Y1 Si2 82.96(13) . .
N1 Y1 Al1 105.79(13) . .
C14 Y1 Al1 109.11(12) . .
C18 Y1 Al1 84.49(12) . .
C5 Y1 Al1 40.30(12) . .
C16 Y1 Al1 143.10(12) . .
C15 Y1 Al1 139.30(12) . .
C17 Y1 Al1 112.93(12) . .
C35 Y1 Al1 40.09(13) . .
Si2 Y1 Al1 113.35(5) . .
N1 Y1 Y2 150.46(14) . .
C14 Y1 Y2 47.54(12) . .
C18 Y1 Y2 48.61(12) . .
C5 Y1 Y2 52.86(12) . .
C16 Y1 Y2 85.40(12) . .
C15 Y1 Y2 74.05(11) . .
C17 Y1 Y2 72.86(12) . .
C35 Y1 Y2 94.53(12) . .
Si2 Y1 Y2 176.09(4) . .
Al1 Y1 Y2 65.83(3) . .
N1 Y1 H5 79.8(18) . .
C14 Y1 H5 81.8(17) . .
C18 Y1 H5 119.1(18) . .
C5 Y1 H5 23.1(18) . .
C16 Y1 H5 138.9(17) . .
C15 Y1 H5 107.1(17) . .
C17 Y1 H5 145.0(17) . .
C35 Y1 H5 89.0(17) . .
Si2 Y1 H5 110.4(18) . .
Al1 Y1 H5 54.9(17) . .
Y2 Y1 H5 72.4(18) . .
N2 Y2 C14 90.12(17) . .
N2 Y2 C18 86.19(17) . .
C14 Y2 C18 72.36(17) . .
N2 Y2 C3 129.70(18) . .
C14 Y2 C3 120.91(18) . .
C18 Y2 C3 137.90(17) . .
N2 Y2 C5 165.50(17) . .
C14 Y2 C5 76.49(17) . .
C18 Y2 C5 94.84(17) . .
C3 Y2 C5 56.40(18) . .
N2 Y2 C4 147.62(17) . .
C14 Y2 C4 91.58(18) . .
C18 Y2 C4 124.98(18) . .
C3 Y2 C4 30.66(18) . .
C5 Y2 C4 30.50(17) . .
N2 Y2 C2 121.70(16) . .
C14 Y2 C2 146.76(17) . .
C18 Y2 C2 115.55(17) . .
C3 Y2 C2 31.49(17) . .
C5 Y2 C2 70.79(17) . .
C4 Y2 C2 56.74(17) . .
N2 Y2 C1 129.10(16) . .
C14 Y2 C1 135.00(16) . .
C18 Y2 C1 87.45(16) . .
C3 Y2 C1 54.09(16) . .
C5 Y2 C1 65.39(16) . .
C4 Y2 C1 67.43(16) . .
C2 Y2 C1 28.70(15) . .
N2 Y2 Li1 47.1(2) . .
C14 Y2 Li1 50.7(2) . .
C18 Y2 Li1 54.2(2) . .
C3 Y2 Li1 166.0(2) . .
C5 Y2 Li1 123.1(2) . .
C4 Y2 Li1 142.0(2) . .
C2 Y2 Li1 160.8(2) . .
C1 Y2 Li1 139.8(2) . .
N2 Y2 Si3 33.30(13) . .
C14 Y2 Si3 87.92(12) . .
C18 Y2 Si3 116.97(12) . .
C3 Y2 Si3 103.91(13) . .
C5 Y2 Si3 138.46(13) . .
C4 Y2 Si3 114.47(13) . .
C2 Y2 Si3 112.89(12) . .
C1 Y2 Si3 136.69(12) . .
Li1 Y2 Si3 66.8(2) . .
N2 Y2 Y1 124.39(11) . .
C14 Y2 Y1 49.50(12) . .
C18 Y2 Y1 49.87(12) . .
C3 Y2 Y1 105.37(13) . .
C5 Y2 Y1 49.57(12) . .
C4 Y2 Y1 79.35(13) . .
C2 Y2 Y1 108.82(12) . .
C1 Y2 Y1 86.63(11) . .
Li1 Y2 Y1 77.66(19) . .
Si3 Y2 Y1 136.64(4) . .
N2 Y2 Al1 156.88(13) . .
C14 Y2 Al1 100.59(12) . .
C18 Y2 Al1 77.79(12) . .
C3 Y2 Al1 60.97(12) . .
C5 Y2 Al1 35.46(12) . .
C4 Y2 Al1 53.34(12) . .
C2 Y2 Al1 54.06(12) . .
C1 Y2 Al1 34.80(11) . .
Li1 Y2 Al1 128.2(2) . .
Si3 Y2 Al1 164.85(5) . .
Y1 Y2 Al1 54.85(3) . .
N2 Y2 H03 61.4(13) . .
C14 Y2 H03 88.3(13) . .
C18 Y2 H03 142.5(13) . .
C3 Y2 H03 79.6(13) . .
C5 Y2 H03 111.9(13) . .
C4 Y2 H03 86.3(13) . .
C2 Y2 H03 98.3(13) . .
C1 Y2 H03 127.0(13) . .
Li1 Y2 H03 88.6(13) . .
Si3 Y2 H03 28.2(13) . .
Y1 Y2 H03 134.3(13) . .
Al1 Y2 H03 138.5(13) . .
N1 Si2 C29 116.8(4) . .
N1 Si2 C30 117.6(3) . .
C29 Si2 C30 107.9(3) . .
N1 Si2 Si1A 29.3(5) . .
C29 Si2 Si1A 95.9(6) . .
C30 Si2 Si1A 110.3(5) . .
N1 Si2 Y1 47.58(17) . .
C29 Si2 Y1 128.2(3) . .
C30 Si2 Y1 123.1(2) . .
Si1A Si2 Y1 76.3(5) . .
N1 Si2 H02 110(3) . .
C29 Si2 H02 105(3) . .
C30 Si2 H02 97(3) . .
Si1A Si2 H02 138(3) . .
Y1 Si2 H02 62(3) . .
N2 Si3 C31 117.8(3) . .
N2 Si3 C32 116.6(3) . .
C31 Si3 C32 108.9(3) . .
N2 Si3 Y2 49.16(16) . .
C31 Si3 Y2 120.2(2) . .
C32 Si3 Y2 129.4(2) . .
N2 Si3 H03 105(2) . .
C31 Si3 H03 100(2) . .
C32 Si3 H03 106(2) . .
Y2 Si3 H03 56(2) . .
N2 Si4 C33 115.2(3) . .
N2 Si4 C34 112.9(3) . .
C33 Si4 C34 108.3(3) . .
N2 Si4 Li1 50.6(3) . .
C33 Si4 Li1 126.5(3) . .
C34 Si4 Li1 125.0(3) . .
N2 Si4 H04 105(3) . .
C33 Si4 H04 113(3) . .
C34 Si4 H04 102(3) . .
Li1 Si4 H04 55(3) . .
Si1A N1 Si2 119.4(10) . .
Si2 N1 Si1 133.5(4) . .
Si1A N1 Y1 139.4(9) . .
Si2 N1 Y1 99.2(2) . .
Si1 N1 Y1 126.9(4) . .
Si3 N2 Si4 133.0(3) . .
Si3 N2 Li1 116.5(4) . .
Si4 N2 Li1 92.6(4) . .
Si3 N2 Y2 97.5(2) . .
Si4 N2 Y2 123.9(2) . .
Li1 N2 Y2 81.9(3) . .
C10 C11 H11A 109.5 . .
C10 C11 H11B 109.5 . .
H11A C11 H11B 109.5 . .
C10 C11 H11C 109.5 . .
H11A C11 H11C 109.5 . .
H11B C11 H11C 109.5 . .
C10 C12 H12A 109.5 . .
C10 C12 H12B 109.5 . .
H12A C12 H12B 109.5 . .
C10 C12 H12C 109.5 . .
H12A C12 H12C 109.5 . .
H12B C12 H12C 109.5 . .
C10 C13 H13A 109.5 . .
C10 C13 H13B 109.5 . .
H13A C13 H13B 109.5 . .
C10 C13 H13C 109.5 . .
H13A C13 H13C 109.5 . .
H13B C13 H13C 109.5 . .
N1 Si1 C27 113.3(6) . .
N1 Si1 C28 110.7(7) . .
C27 Si1 C28 110.4(8) . .
N1 Si1 H01 117(5) . .
C27 Si1 H01 97(5) . .
C28 Si1 H01 107(5) . .
Si1 C27 H27A 109.5 . .
Si1 C27 H27B 109.5 . .
H27A C27 H27B 109.5 . .
Si1 C27 H27C 109.5 . .
H27A C27 H27C 109.5 . .
H27B C27 H27C 109.5 . .
Si1 C28 H28A 109.5 . .
Si1 C28 H28B 109.5 . .
H28A C28 H28B 109.5 . .
Si1 C28 H28C 109.5 . .
H28A C28 H28C 109.5 . .
H28B C28 H28C 109.5 . .
C10 C11A H11D 109.5 . .
C10 C11A H11E 109.5 . .
H11D C11A H11E 109.5 . .
C10 C11A H11F 109.5 . .
H11D C11A H11F 109.5 . .
H11E C11A H11F 109.5 . .
C10 C12A H12D 109.5 . .
C10 C12A H12E 109.5 . .
H12D C12A H12E 109.5 . .
C10 C12A H12F 109.5 . .
H12D C12A H12F 109.5 . .
H12E C12A H12F 109.5 . .
C10 C13A H13D 109.5 . .
C10 C13A H13E 109.5 . .
H13D C13A H13E 109.5 . .
C10 C13A H13F 109.5 . .
H13D C13A H13F 109.5 . .
H13E C13A H13F 109.5 . .
N1 Si1A C28A 115.1(17) . .
N1 Si1A C27A 114.0(13) . .
C28A Si1A C27A 104.0(16) . .
N1 Si1A Si2 31.3(6) . .
C28A Si1A Si2 106.8(14) . .
C27A Si1A Si2 88.7(11) . .
N1 Si1A H01A 113(9) . .
C28A Si1A H01A 110(10) . .
C27A Si1A H01A 99(9) . .
Si2 Si1A H01A 139(9) . .
Si1A C27A H27D 109.5 . .
Si1A C27A H27E 109.5 . .
H27D C27A H27E 109.5 . .
Si1A C27A H27F 109.5 . .
H27D C27A H27F 109.5 . .
H27E C27A H27F 109.5 . .
Si1A C28A H28D 109.5 . .
Si1A C28A H28E 109.5 . .
H28D C28A H28E 109.5 . .
Si1A C28A H28F 109.5 . .
H28D C28A H28F 109.5 . .
H28E C28A H28F 109.5 . .

loop_
_geom_bond_atom_site_label_1
_geom_bond_atom_site_label_2
_geom_bond_distance
_geom_bond_site_symmetry_2
C1 C2 1.370(7) .
C1 Al1 1.976(6) .
C1 Y2 2.790(5) .
C1 H1 0.97(6) .
C2 C3 1.456(8) .
C2 C6 1.554(8) .
C2 Y2 2.733(5) .
C3 C4 1.409(9) .
C3 Y2 2.615(5) .
C3 H3 0.9500 .
C4 C5 1.412(8) .
C4 C10 1.567(8) .
C4 Y2 2.703(6) .
C5 Al1 2.014(6) .
C5 Y1 2.543(5) .
C5 Y2 2.663(5) .
C5 H5 1.01(7) .
C6 C7 1.528(9) .
C6 C9 1.532(9) .
C6 C8 1.542(8) .
C7 H7A 0.9800 .
C7 H7B 0.9800 .
C7 H7C 0.9800 .
C8 H8A 0.9800 .
C8 H8B 0.9800 .
C8 H8C 0.9800 .
C9 H9A 0.9800 .
C9 H9B 0.9800 .
C9 H9C 0.9800 .
C10 C13A 1.35(3) .
C10 C12 1.465(11) .
C10 C11 1.539(9) .
C10 C13 1.570(10) .
C10 C12A 1.61(3) .
C10 C11A 1.76(3) .
C14 C15 1.390(7) .
C14 Li1 2.368(11) .
C14 Y2 2.426(5) .
C14 Y1 2.500(5) .
C14 H14 1.03(6) .
C15 C16 1.445(7) .
C15 C23 1.569(7) .
C15 Li1 2.365(11) .
C15 Y1 2.641(5) .
C16 C17 1.471(7) .
C16 Li1 2.449(11) .
C16 Y1 2.558(5) .
C16 H16 0.9500 .
C17 C18 1.372(7) .
C17 C19 1.579(7) .
C17 Li1 2.403(11) .
C17 Y1 2.700(5) .
C18 Y2 2.475(5) .
C18 Y1 2.522(5) .
C18 Li1 2.528(11) .
C18 H18 0.96(6) .
C19 C20 1.505(8) .
C19 C22 1.537(8) .
C19 C21 1.543(9) .
C20 H20A 0.9800 .
C20 H20B 0.9800 .
C20 H20C 0.9800 .
C21 H21A 0.9800 .
C21 H21B 0.9800 .
C21 H21C 0.9800 .
C22 H22A 0.9800 .
C22 H22B 0.9800 .
C22 H22C 0.9800 .
C23 C25 1.528(8) .
C23 C24 1.537(8) .
C23 C26 1.550(8) .
C24 H24A 0.9800 .
C24 H24B 0.9800 .
C24 H24C 0.9800 .
C25 H25A 0.9800 .
C25 H25B 0.9800 .
C25 H25C 0.9800 .
C26 H26A 0.9800 .
C26 H26B 0.9800 .
C26 H26C 0.9800 .
C29 Si2 1.856(7) .
C29 H29A 0.9800 .
C29 H29B 0.9800 .
C29 H29C 0.9800 .
C30 Si2 1.875(6) .
C30 H30A 0.9800 .
C30 H30B 0.9800 .
C30 H30C 0.9800 .
C31 Si3 1.854(6) .
C31 H31A 0.9800 .
C31 H31B 0.9800 .
C31 H31C 0.9800 .
C32 Si3 1.877(6) .
C32 H32A 0.9800 .
C32 H32B 0.9800 .
C32 H32C 0.9800 .
C33 Si4 1.871(7) .
C33 H33A 0.9800 .
C33 H33B 0.9800 .
C33 H33C 0.9800 .
C34 Si4 1.878(6) .
C34 H34A 0.9800 .
C34 H34B 0.9800 .
C34 H34C 0.9800 .
C35 Al1 2.027(6) .
C35 Y1 2.719(6) .
C35 H35A 0.97(6) .
C35 H35B 0.99(7) .
C35 H35C 0.84(7) .
C36 Al1 1.998(5) .
C36 Li1 2.429(10) 4_566
C36 H36A 0.9800 .
C36 H36B 0.9800 .
C36 H36C 0.9800 .
Li1 N2 2.207(11) .
Li1 C36 2.429(10) 4_565
Li1 Si4 2.851(10) .
Li1 Y2 2.983(10) .
Al1 Y1 3.1019(16) .
Al1 Y2 3.4613(16) .
Y1 N1 2.265(5) .
Y1 Si2 3.0280(17) .
Y1 Y2 3.2629(7) .
Y1 H5 2.15(6) .
Y2 N2 2.339(4) .
Y2 Si3 3.0654(16) .
Y2 H03 2.55(6) .
Si2 N1 1.680(6) .
Si2 Si1A 2.82(2) .
Si2 H02 1.48(9) .
Si3 N2 1.697(5) .
Si3 H03 1.46(6) .
Si4 N2 1.709(5) .
Si4 H04 1.39(6) .
N1 Si1A 1.583(18) .
N1 Si1 1.765(11) .
C11 H11A 0.9800 .
C11 H11B 0.9800 .
C11 H11C 0.9800 .
C12 H12A 0.9800 .
C12 H12B 0.9800 .
C12 H12C 0.9800 .
C13 H13A 0.9800 .
C13 H13B 0.9800 .
C13 H13C 0.9800 .
Si1 C27 1.857(14) .
Si1 C28 1.869(19) .
Si1 H01 1.49(2) .
C27 H27A 0.9800 .
C27 H27B 0.9800 .
C27 H27C 0.9800 .
C28 H28A 0.9800 .
C28 H28B 0.9800 .
C28 H28C 0.9800 .
C11A H11D 0.9800 .
C11A H11E 0.9800 .
C11A H11F 0.9800 .
C12A H12D 0.9800 .
C12A H12E 0.9800 .
C12A H12F 0.9800 .
C13A H13D 0.9800 .
C13A H13E 0.9800 .
C13A H13F 0.9800 .
Si1A C28A 1.84(4) .
Si1A C27A 1.88(3) .
Si1A H01A 1.49(2) .
C27A H27D 0.9800 .
C27A H27E 0.9800 .
C27A H27F 0.9800 .
C28A H28D 0.9800 .
C28A H28E 0.9800 .
C28A H28F 0.9800 .
